data_2310437
loop_
_publ_author_name
'Lundgren, J.O.'
'Olovsson, I.'

_publ_section_title
;
 Hydrogen bond studies. XV. The crystal structure of hydrogen chloride
 dihydrate
;
_journal_name_full 'Acta Crystallographica (1,1948-23,1967)'
_journal_page_first 966
_journal_page_last 971
_journal_volume 23
_journal_year 1967
_chemical_formula_sum 'Cl H5 O2'
_chemical_name_systematic 'H Cl (H2 O)2'
_space_group_IT_number 14
_symmetry_space_group_name_Hall '-P 2ybc'
_symmetry_space_group_name_H-M 'P 1 21/c 1'
_cell_angle_alpha 90
_cell_angle_beta 100.58
_cell_angle_gamma 90
_cell_formula_units_Z 4
_cell_length_a 3.991
_cell_length_b 12.055
_cell_length_c 6.698
_cell_volume 316.772
_citation_journal_id_ASTM ACCRA9
_cod_data_source_file Lundgren_ACCRA9_1967_1401.cif
_cod_data_source_block H5Cl1O2
_cod_original_cell_volume 316.7724
_cod_original_formula_sum 'H5 Cl1 O2'
_cod_database_code 2310437

loop_
_symmetry_equiv_pos_as_xyz
x,y,z
-x,y+1/2,-z+1/2
-x,-y,-z
x,-y-1/2,z-1/2

loop_
_atom_site_label
_atom_site_type_symbol
_atom_site_fract_x
_atom_site_fract_y
_atom_site_fract_z
_atom_site_occupancy
_atom_site_U_iso_or_equiv
H2 H+1 0.38 0.16 -0.075 1 0.0
H5 H+1 0.22 0.11 0.41 1 0.0
O2 O-2 0.2949 0.0572 0.2974 1 0.0
H3 H+1 0.73 0.19 0.075 1 0.0
Cl1 Cl-1 0.0182 0.3277 0.1482 1 0.0
O1 O-2 0.5533 0.1279 0.0244 1 0.0
H1 H+1 0.43 0.093 0.16 1 0.0
H4 H+1 0.14 -0.01 0.28 1 0.0
